data_7233362
loop_
_publ_author_name
'Hill, Tania'
'Erasmus, Rudolph M.'
'Levendis, Demetrius C.'
'Lemmerer, Andreas'

_publ_section_title
;
 Combining two distinctive intermolecular forces in designing ternary
 co-crystals and molecular salts of 1,3,5-trinitrobenzene,
 9-anthracenecarboxylic acid and ten substituted pyridines
;
_journal_issue 35
_journal_name_full CrystEngComm
_journal_page_first 5206
_journal_paper_doi 10.1039/C9CE00093C
_journal_volume 21
_journal_year 2019
_chemical_formula_moiety 'C15 H10 O2, C6 H3 N3 O6, C5 H5 N3 O2'
_chemical_formula_sum 'C26 H18 N6 O10'
_chemical_formula_weight 574.46
_space_group_IT_number 14
_space_group_name_Hall '-P 2ybc'
_space_group_name_H-M_alt 'P 1 21/c 1'
_symmetry_cell_setting monoclinic
_symmetry_Int_Tables_number 14
_symmetry_space_group_name_Hall '-P 2ybc'
_symmetry_space_group_name_H-M 'P 1 21/c 1'
_atom_sites_solution_hydrogens mixed
_audit_block_doi 10.5517/ccdc.csd.cc1j2tcs
_audit_conform_dict_location ftp://ftp.iucr.org/pub/cif_core.dic
_audit_conform_dict_name cif_core.dic
_audit_conform_dict_version 2.4.3
_audit_creation_date 2018-12-06T08:41:23-00:00
_audit_creation_method 'WinGX routine CIF_UPDATE'
_audit_update_record
;
2018-12-06 deposited with the CCDC.    2019-08-07 downloaded from the CCDC.
;
_cell_angle_alpha 90
_cell_angle_beta 112.320(2)
_cell_angle_gamma 90
_cell_formula_units_Z 4
_cell_length_a 21.0640(17)
_cell_length_b 7.3594(5)
_cell_length_c 17.0447(13)
_cell_measurement_reflns_used 9904
_cell_measurement_temperature 173(2)
_cell_measurement_theta_max 28.23
_cell_measurement_theta_min 3.38
_cell_measurement_wavelength 0.71073
_cell_volume 2444.3(3)
_computing_cell_refinement 'SAINT-Plus (Bruker, 2016)'
_computing_data_collection 'APEX3 (Bruker, 2016)'
_computing_data_reduction 'SAINT-Plus and XPREP (Bruker 2016)'
_computing_molecular_graphics
;
Ortep for Windows (Farrugia, 2012), Mercury (Macrae et al., 2006)'
;
_computing_publication_material 'WinGX publication routines (Farrugia, 2012)'
_computing_structure_refinement 'SHELXL-2017/1 (Sheldrick, 2017)'
_computing_structure_solution 'SHELXS-97 (Sheldrick, 2015)'
_diffrn_ambient_temperature 173(2)
_diffrn_measured_fraction_theta_full 0.997
_diffrn_measured_fraction_theta_max 0.997
_diffrn_measurement_device_type 'Bruker D8 Venture Photon CCD area detector'
_diffrn_measurement_method '\w scans'
_diffrn_radiation_monochromator graphite
_diffrn_radiation_probe x-ray
_diffrn_radiation_type MoK\a
_diffrn_radiation_wavelength 0.71073
_diffrn_reflns_av_R_equivalents 0.0635
_diffrn_reflns_av_unetI/netI 0.0277
_diffrn_reflns_Laue_measured_fraction_full 0.997
_diffrn_reflns_Laue_measured_fraction_max 0.997
_diffrn_reflns_limit_h_max 25
_diffrn_reflns_limit_h_min -25
_diffrn_reflns_limit_k_max 8
_diffrn_reflns_limit_k_min -8
_diffrn_reflns_limit_l_max 20
_diffrn_reflns_limit_l_min -20
_diffrn_reflns_number 49213
_diffrn_reflns_point_group_measured_fraction_full 0.997
_diffrn_reflns_point_group_measured_fraction_max 0.997
_diffrn_reflns_theta_full 25.242
_diffrn_reflns_theta_max 25.498
_diffrn_reflns_theta_min 3.384
_diffrn_standards_number 0
_exptl_absorpt_coefficient_mu 0.123
_exptl_absorpt_correction_T_max 0.9939
_exptl_absorpt_correction_T_min 0.9376
_exptl_absorpt_correction_type multi-scan
_exptl_absorpt_process_details 'SADABS (Krause et al.,2015)'
_exptl_crystal_colour yellow
_exptl_crystal_density_diffrn 1.561
_exptl_crystal_density_method 'not measured'
_exptl_crystal_description needle
_exptl_crystal_F_000 1184
_exptl_crystal_size_max 0.53
_exptl_crystal_size_mid 0.06
_exptl_crystal_size_min 0.05
_refine_diff_density_max 0.203
_refine_diff_density_min -0.191
_refine_diff_density_rms 0.04
_refine_ls_extinction_method none
_refine_ls_goodness_of_fit_ref 1.017
_refine_ls_hydrogen_treatment mixed
_refine_ls_matrix_type full
_refine_ls_number_constraints 0
_refine_ls_number_parameters 388
_refine_ls_number_reflns 4543
_refine_ls_number_restraints 0
_refine_ls_restrained_S_all 1.017
_refine_ls_R_factor_all 0.0633
_refine_ls_R_factor_gt 0.0391
_refine_ls_shift/su_max 0.014
_refine_ls_shift/su_mean 0.001
_refine_ls_structure_factor_coef Fsqd
_refine_ls_weighting_details 'w=1/[\s^2^(Fo^2^)+(0.0434P)^2^+1.1296P] where P=(Fo^2^+2Fc^2^)/3'
_refine_ls_weighting_scheme calc
_refine_ls_wR_factor_gt 0.0861
_refine_ls_wR_factor_ref 0.0984
_reflns_Friedel_coverage 0
_reflns_number_gt 3386
_reflns_number_total 4543
_reflns_threshold_expression 'I > 2\s(I)'
_cod_data_source_file c9ce00093c2.cif
_cod_data_source_block 9
_cod_depositor_comments 'Adding full bibliography for 7233356--7233365.cif.'
_cod_original_sg_symbol_H-M 'P 21/c'
_cod_database_code 7233362
_shelx_estimated_absorpt_t_min 0.938
_shelx_estimated_absorpt_t_max 0.994

loop_
_symmetry_equiv_pos_as_xyz
'x, y, z'
'-x, y+1/2, -z+1/2'
'-x, -y, -z'
'x, -y-1/2, z-1/2'

loop_
_atom_site_label
_atom_site_type_symbol
_atom_site_fract_x
_atom_site_fract_y
_atom_site_fract_z
_atom_site_U_iso_or_equiv
_atom_site_adp_type
_atom_site_occupancy
_atom_site_site_symmetry_order
_atom_site_calc_flag
_atom_site_refinement_flags_posn
_atom_site_refinement_flags_adp
C1 C 0.23034(9) 0.4888(2) 0.29261(11) 0.0269(4) Uani 1 1 d . .
C2 C 0.24616(10) 0.5283(2) 0.37626(12) 0.0287(4) Uani 1 1 d . .
H2 H 0.212694 0.574798 0.39575 0.034 Uiso 1 1 calc R U
C3 C 0.31237(10) 0.4978(3) 0.43072(11) 0.0279(4) Uani 1 1 d . .
C4 C 0.36247(10) 0.4301(2) 0.40484(11) 0.0286(4) Uani 1 1 d . .
H4 H 0.408117 0.410157 0.443835 0.034 Uiso 1 1 calc R U
C5 C 0.34298(9) 0.3932(2) 0.31998(11) 0.0266(4) Uani 1 1 d . .
C6 C 0.27734(10) 0.4221(2) 0.26198(11) 0.0275(4) Uani 1 1 d . .
H6 H 0.265112 0.396992 0.203384 0.033 Uiso 1 1 calc R U
N1 N 0.15968(8) 0.5215(2) 0.23330(11) 0.0346(4) Uani 1 1 d . .
N2 N 0.33110(9) 0.5403(2) 0.52047(10) 0.0395(4) Uani 1 1 d . .
N3 N 0.39457(9) 0.3194(2) 0.29040(11) 0.0346(4) Uani 1 1 d . .
O1 O 0.14242(8) 0.4604(2) 0.16208(9) 0.0452(4) Uani 1 1 d . .
O2 O 0.12251(7) 0.6092(2) 0.25938(10) 0.0494(4) Uani 1 1 d . .
O3 O 0.28492(9) 0.5784(3) 0.54371(10) 0.0642(5) Uani 1 1 d . .
O4 O 0.39144(8) 0.5372(2) 0.56633(9) 0.0547(4) Uani 1 1 d . .
O5 O 0.45073(8) 0.2830(2) 0.34361(10) 0.0476(4) Uani 1 1 d . .
O6 O 0.37777(9) 0.2970(2) 0.21455(9) 0.0521(4) Uani 1 1 d . .
C11 C 0.28221(9) 0.9416(2) 0.29640(10) 0.0223(4) Uani 1 1 d . .
C12 C 0.26091(9) 1.0025(2) 0.36069(11) 0.0232(4) Uani 1 1 d . .
C13 C 0.19342(9) 1.0641(2) 0.34535(12) 0.0266(4) Uani 1 1 d . .
H13 H 0.160056 1.06372 0.289056 0.032 Uiso 1 1 calc R U
C14 C 0.17569(10) 1.1235(3) 0.40924(12) 0.0327(4) Uani 1 1 d . .
H14 H 0.130349 1.165971 0.397089 0.039 Uiso 1 1 calc R U
C15 C 0.22368(11) 1.1231(3) 0.49386(13) 0.0374(5) Uani 1 1 d . .
H15 H 0.210621 1.166126 0.538117 0.045 Uiso 1 1 calc R U
C16 C 0.28787(11) 1.0618(3) 0.51186(12) 0.0350(5) Uani 1 1 d . .
H16 H 0.319533 1.060068 0.569095 0.042 Uiso 1 1 calc R U
C17 C 0.30911(9) 0.9997(2) 0.44660(11) 0.0272(4) Uani 1 1 d . .
C18 C 0.37518(10) 0.9377(3) 0.46455(12) 0.0302(4) Uani 1 1 d . .
H18 H 0.406785 0.935657 0.521813 0.036 Uiso 1 1 calc R U
C19 C 0.39646(9) 0.8786(3) 0.40162(11) 0.0286(4) Uani 1 1 d . .
C110 C 0.46447(10) 0.8150(3) 0.42037(13) 0.0374(5) Uani 1 1 d . .
H110 H 0.495762 0.809234 0.477731 0.045 Uiso 1 1 calc R U
C111 C 0.48521(10) 0.7630(3) 0.35820(14) 0.0427(5) Uani 1 1 d . .
H111 H 0.530914 0.721793 0.371893 0.051 Uiso 1 1 calc R U
C112 C 0.43932(11) 0.7695(3) 0.27293(13) 0.0399(5) Uani 1 1 d . .
H112 H 0.454805 0.734665 0.22953 0.048 Uiso 1 1 calc R U
C113 C 0.37381(10) 0.8242(3) 0.25171(12) 0.0315(4) Uani 1 1 d . .
H113 H 0.34359 0.825102 0.19379 0.038 Uiso 1 1 calc R U
C114 C 0.34950(9) 0.8806(2) 0.31498(11) 0.0244(4) Uani 1 1 d . .
C115 C 0.23177(9) 0.9299(2) 0.20650(11) 0.0234(4) Uani 1 1 d . .
O11 O 0.21954(7) 0.78819(17) 0.16762(8) 0.0321(3) Uani 1 1 d . .
O12 O 0.20248(7) 1.08377(17) 0.17393(8) 0.0337(3) Uani 1 1 d . .
H12 H 0.173161 1.065439 0.124911 0.051 Uiso 1 1 calc R U
C21 C 0.08783(9) 0.9196(2) -0.03585(11) 0.0258(4) Uani 1 1 d . .
C22 C 0.03044(9) 0.9326(2) -0.11318(11) 0.0246(4) Uani 1 1 d . .
C23 C -0.00841(9) 1.0887(3) -0.13407(11) 0.0284(4) Uani 1 1 d . .
H23 H -0.046072 1.097973 -0.186911 0.034 Uiso 1 1 calc R U
C24 C 0.00782(9) 1.2307(3) -0.07785(12) 0.0304(4) Uani 1 1 d . .
H24 H -0.017861 1.340382 -0.090622 0.036 Uiso 1 1 calc R U
C25 C 0.06266(9) 1.2084(3) -0.00227(11) 0.0287(4) Uani 1 1 d . .
H25 H 0.07312 1.304947 0.037648 0.034 Uiso 1 1 calc R U
N21 N 0.10197(8) 1.0613(2) 0.01875(9) 0.0273(3) Uani 1 1 d . .
N22 N 0.12961(9) 0.7775(3) -0.01142(12) 0.0382(4) Uani 1 1 d . .
N23 N 0.00896(8) 0.7817(2) -0.17113(9) 0.0311(4) Uani 1 1 d . .
O21 O 0.04437(8) 0.6441(2) -0.15681(9) 0.0453(4) Uani 1 1 d . .
O22 O -0.04483(7) 0.7947(2) -0.23301(9) 0.0456(4) Uani 1 1 d . .
H22A H 0.1610(12) 0.778(3) 0.0431(16) 0.050(7) Uiso 1 1 d . .
H22B H 0.1226(11) 0.685(3) -0.0454(15) 0.046(7) Uiso 1 1 d . .

loop_
_atom_site_aniso_label
_atom_site_aniso_U_11
_atom_site_aniso_U_22
_atom_site_aniso_U_33
_atom_site_aniso_U_23
_atom_site_aniso_U_13
_atom_site_aniso_U_12
C1 0.0260(10) 0.0206(9) 0.0293(10) 0.0036(7) 0.0051(8) -0.0005(7)
C2 0.0307(11) 0.0242(10) 0.0323(10) 0.0028(8) 0.0132(8) 0.0033(8)
C3 0.0310(10) 0.0293(10) 0.0225(9) 0.0007(7) 0.0092(8) 0.0021(8)
C4 0.0275(10) 0.0293(10) 0.0263(10) 0.0042(8) 0.0071(8) 0.0024(8)
C5 0.0319(10) 0.0237(10) 0.0262(10) 0.0025(7) 0.0133(8) 0.0011(8)
C6 0.0358(11) 0.0208(9) 0.0225(9) 0.0010(7) 0.0074(8) -0.0036(8)
N1 0.0316(9) 0.0291(9) 0.0358(10) 0.0028(7) 0.0047(8) -0.0002(7)
N2 0.0412(11) 0.0495(11) 0.0249(9) -0.0004(7) 0.0095(8) 0.0113(8)
N3 0.0405(10) 0.0344(10) 0.0344(10) 0.0032(7) 0.0203(8) 0.0041(8)
O1 0.0453(9) 0.0380(9) 0.0358(8) -0.0079(7) -0.0033(7) -0.0003(7)
O2 0.0333(8) 0.0593(11) 0.0508(10) 0.0001(8) 0.0107(7) 0.0123(8)
O3 0.0517(10) 0.1074(15) 0.0365(9) -0.0126(9) 0.0202(8) 0.0212(10)
O4 0.0437(10) 0.0818(13) 0.0271(8) -0.0032(8) 0.0006(7) 0.0172(8)
O5 0.0358(8) 0.0625(10) 0.0473(9) 0.0034(8) 0.0190(7) 0.0126(7)
O6 0.0669(11) 0.0637(11) 0.0340(9) 0.0014(7) 0.0286(8) 0.0158(8)
C11 0.0243(9) 0.0209(9) 0.0192(9) 0.0024(7) 0.0055(7) -0.0015(7)
C12 0.0250(9) 0.0197(9) 0.0236(9) 0.0020(7) 0.0079(7) -0.0023(7)
C13 0.0246(9) 0.0269(10) 0.0272(10) 0.0001(7) 0.0085(8) -0.0029(7)
C14 0.0308(11) 0.0334(11) 0.0370(11) -0.0004(8) 0.0163(9) 0.0015(8)
C15 0.0454(13) 0.0406(12) 0.0328(11) -0.0058(9) 0.0223(10) -0.0015(10)
C16 0.0403(12) 0.0396(12) 0.0233(10) -0.0034(8) 0.0101(9) -0.0023(9)
C17 0.0299(10) 0.0269(10) 0.0228(9) -0.0003(7) 0.0078(8) -0.0029(8)
C18 0.0273(10) 0.0346(11) 0.0224(9) 0.0008(8) 0.0026(8) -0.0028(8)
C19 0.0220(9) 0.0315(10) 0.0272(10) 0.0043(8) 0.0037(8) -0.0001(8)
C110 0.0256(10) 0.0434(12) 0.0357(11) 0.0053(9) 0.0031(9) 0.0029(9)
C111 0.0250(10) 0.0523(14) 0.0505(13) 0.0085(10) 0.0142(10) 0.0100(9)
C112 0.0381(12) 0.0479(13) 0.0395(12) 0.0058(9) 0.0214(10) 0.0073(10)
C113 0.0313(11) 0.0383(11) 0.0273(10) 0.0050(8) 0.0139(8) 0.0033(8)
C114 0.0241(9) 0.0233(9) 0.0247(9) 0.0040(7) 0.0080(8) -0.0005(7)
C115 0.0237(9) 0.0237(10) 0.0226(9) 0.0024(7) 0.0086(7) 0.0001(7)
O11 0.0381(8) 0.0258(7) 0.0246(7) 0.0008(6) 0.0032(6) 0.0006(6)
O12 0.0383(8) 0.0267(7) 0.0235(7) 0.0017(5) -0.0025(6) 0.0067(6)
C21 0.0234(9) 0.0314(10) 0.0231(9) 0.0028(7) 0.0095(8) 0.0004(8)
C22 0.0223(9) 0.0316(10) 0.0203(9) 0.0003(7) 0.0085(7) -0.0034(7)
C23 0.0242(10) 0.0352(11) 0.0247(9) 0.0071(8) 0.0081(8) 0.0007(8)
C24 0.0282(10) 0.0301(11) 0.0329(10) 0.0049(8) 0.0116(8) 0.0043(8)
C25 0.0303(10) 0.0307(10) 0.0261(10) 0.0006(8) 0.0119(8) -0.0007(8)
N21 0.0272(8) 0.0302(9) 0.0230(8) 0.0014(6) 0.0080(7) 0.0002(7)
N22 0.0376(10) 0.0365(10) 0.0294(10) -0.0036(8) 0.0000(8) 0.0099(8)
N23 0.0290(9) 0.0340(9) 0.0264(8) 0.0017(7) 0.0060(7) 0.0005(7)
O21 0.0452(9) 0.0366(9) 0.0408(8) -0.0060(6) 0.0013(7) 0.0103(7)
O22 0.0358(8) 0.0468(9) 0.0349(8) -0.0046(7) -0.0083(7) 0.0019(7)

loop_
_atom_type_symbol
_atom_type_description
_atom_type_scat_dispersion_real
_atom_type_scat_dispersion_imag
_atom_type_scat_source
C C 0.0033 0.0016 'International Tables Vol C Tables 4.2.6.8 and 6.1.1.4'
H H 0 0 'International Tables Vol C Tables 4.2.6.8 and 6.1.1.4'
N N 0.0061 0.0033 'International Tables Vol C Tables 4.2.6.8 and 6.1.1.4'
O O 0.0106 0.006 'International Tables Vol C Tables 4.2.6.8 and 6.1.1.4'

loop_
_geom_angle_atom_site_label_1
_geom_angle_atom_site_label_2
_geom_angle_atom_site_label_3
_geom_angle
C2 C1 C6 123.18(17)
C2 C1 N1 117.76(17)
C6 C1 N1 119.06(16)
C1 C2 C3 117.05(17)
C1 C2 H2 121.5
C3 C2 H2 121.5
C2 C3 C4 123.19(17)
C2 C3 N2 118.38(17)
C4 C3 N2 118.43(17)
C5 C4 C3 116.66(17)
C5 C4 H4 121.7
C3 C4 H4 121.7
C4 C5 C6 122.90(17)
C4 C5 N3 118.17(16)
C6 C5 N3 118.94(16)
C1 C6 C5 117.03(17)
C1 C6 H6 121.5
C5 C6 H6 121.5
O1 N1 O2 124.74(17)
O1 N1 C1 117.96(17)
O2 N1 C1 117.30(16)
O3 N2 O4 124.54(17)
O3 N2 C3 117.37(17)
O4 N2 C3 118.09(17)
O6 N3 O5 124.85(17)
O6 N3 C5 117.52(16)
O5 N3 C5 117.62(16)
C114 C11 C12 121.33(15)
C114 C11 C115 118.38(15)
C12 C11 C115 120.19(15)
C11 C12 C13 123.53(16)
C11 C12 C17 118.73(16)
C13 C12 C17 117.73(16)
C14 C13 C12 121.29(17)
C14 C13 H13 119.4
C12 C13 H13 119.4
C13 C14 C15 120.85(18)
C13 C14 H14 119.6
C15 C14 H14 119.6
C16 C15 C14 120.07(18)
C16 C15 H15 120
C14 C15 H15 120
C15 C16 C17 121.10(18)
C15 C16 H16 119.4
C17 C16 H16 119.4
C18 C17 C16 121.44(17)
C18 C17 C12 119.63(17)
C16 C17 C12 118.94(17)
C19 C18 C17 121.87(17)
C19 C18 H18 119.1
C17 C18 H18 119.1
C18 C19 C110 121.68(17)
C18 C19 C114 119.82(16)
C110 C19 C114 118.50(17)
C111 C110 C19 121.10(18)
C111 C110 H110 119.4
C19 C110 H110 119.4
C110 C111 C112 120.15(19)
C110 C111 H111 119.9
C112 C111 H111 119.9
C113 C112 C111 121.24(19)
C113 C112 H112 119.4
C111 C112 H112 119.4
C112 C113 C114 120.73(18)
C112 C113 H113 119.6
C114 C113 H113 119.6
C11 C114 C113 123.13(16)
C11 C114 C19 118.61(16)
C113 C114 C19 118.24(16)
O11 C115 O12 123.08(16)
O11 C115 C11 122.00(15)
O12 C115 C11 114.92(15)
C115 O12 H12 109.5
N22 C21 N21 116.39(16)
N22 C21 C22 125.18(17)
N21 C21 C22 118.43(16)
C23 C22 C21 120.78(16)
C23 C22 N23 117.73(15)
C21 C22 N23 121.45(16)
C24 C23 C22 119.30(17)
C24 C23 H23 120.3
C22 C23 H23 120.3
C23 C24 C25 117.52(18)
C23 C24 H24 121.2
C25 C24 H24 121.2
N21 C25 C24 124.49(18)
N21 C25 H25 117.8
C24 C25 H25 117.8
C25 N21 C21 119.41(15)
C21 N22 H22A 117.0(15)
C21 N22 H22B 118.9(15)
H22A N22 H22B 124(2)
O22 N23 O21 122.03(16)
O22 N23 C22 118.53(15)
O21 N23 C22 119.44(15)

loop_
_geom_bond_atom_site_label_1
_geom_bond_atom_site_label_2
_geom_bond_distance
C1 C2 1.366(3)
C1 C6 1.374(3)
C1 N1 1.467(2)
C2 C3 1.369(3)
C2 H2 0.95
C3 C4 1.382(3)
C3 N2 1.461(2)
C4 C5 1.372(3)
C4 H4 0.95
C5 C6 1.377(3)
C5 N3 1.465(2)
C6 H6 0.95
N1 O1 1.213(2)
N1 O2 1.221(2)
N2 O3 1.214(2)
N2 O4 1.213(2)
N3 O6 1.215(2)
N3 O5 1.216(2)
C11 C114 1.404(2)
C11 C12 1.406(2)
C11 C115 1.499(2)
C12 C13 1.419(3)
C12 C17 1.430(2)
C13 C14 1.351(3)
C13 H13 0.95
C14 C15 1.412(3)
C14 H14 0.95
C15 C16 1.345(3)
C15 H15 0.95
C16 C17 1.423(3)
C16 H16 0.95
C17 C18 1.384(3)
C18 C19 1.380(3)
C18 H18 0.95
C19 C110 1.423(3)
C19 C114 1.432(2)
C110 C111 1.346(3)
C110 H110 0.95
C111 C112 1.408(3)
C111 H111 0.95
C112 C113 1.348(3)
C112 H112 0.95
C113 C114 1.420(3)
C113 H113 0.95
C115 O11 1.210(2)
C115 O12 1.308(2)
O12 H12 0.84
C21 N22 1.328(2)
C21 N21 1.353(2)
C21 C22 1.413(2)
C22 C23 1.377(3)
C22 N23 1.441(2)
C23 C24 1.370(3)
C23 H23 0.95
C24 C25 1.375(3)
C24 H24 0.95
C25 N21 1.327(2)
C25 H25 0.95
N22 H22A 0.91(2)
N22 H22B 0.87(2)
N23 O22 1.224(2)
N23 O21 1.226(2)

loop_
_geom_hbond_atom_site_label_D
_geom_hbond_atom_site_label_H
_geom_hbond_atom_site_label_A
_geom_hbond_distance_DH
_geom_hbond_distance_HA
_geom_hbond_distance_DA
_geom_hbond_angle_DHA
_geom_hbond_publ_flag
O12 H12 N21 0.84 1.86 2.6929(19) 171 yes
N22 H22A O11 0.91(2) 2.01(3) 2.918(2) 172(2) yes
N22 H22B O21 0.87(2) 2.01(2) 2.636(2) 128(2) yes

loop_
_geom_torsion_atom_site_label_1
_geom_torsion_atom_site_label_2
_geom_torsion_atom_site_label_3
_geom_torsion_atom_site_label_4
_geom_torsion
C6 C1 C2 C3 -0.3(3)
N1 C1 C2 C3 -179.73(16)
C1 C2 C3 C4 -0.1(3)
C1 C2 C3 N2 179.40(17)
C2 C3 C4 C5 -0.1(3)
N2 C3 C4 C5 -179.52(17)
C3 C4 C5 C6 0.5(3)
C3 C4 C5 N3 -179.34(16)
C2 C1 C6 C5 0.7(3)
N1 C1 C6 C5 -179.87(16)
C4 C5 C6 C1 -0.8(3)
N3 C5 C6 C1 179.05(16)
C2 C1 N1 O1 -168.43(17)
C6 C1 N1 O1 12.1(2)
C2 C1 N1 O2 11.8(2)
C6 C1 N1 O2 -167.69(17)
C2 C3 N2 O3 9.2(3)
C4 C3 N2 O3 -171.29(19)
C2 C3 N2 O4 -169.94(19)
C4 C3 N2 O4 9.6(3)
C4 C5 N3 O6 -175.92(17)
C6 C5 N3 O6 4.2(3)
C4 C5 N3 O5 5.0(3)
C6 C5 N3 O5 -174.84(17)
C114 C11 C12 C13 -179.52(16)
C115 C11 C12 C13 -3.2(3)
C114 C11 C12 C17 -0.7(3)
C115 C11 C12 C17 175.60(15)
C11 C12 C13 C14 -179.19(17)
C17 C12 C13 C14 2.0(3)
C12 C13 C14 C15 -1.1(3)
C13 C14 C15 C16 -0.5(3)
C14 C15 C16 C17 1.1(3)
C15 C16 C17 C18 179.56(19)
C15 C16 C17 C12 -0.2(3)
C11 C12 C17 C18 0.0(3)
C13 C12 C17 C18 178.93(17)
C11 C12 C17 C16 179.77(16)
C13 C12 C17 C16 -1.3(3)
C16 C17 C18 C19 -179.41(18)
C12 C17 C18 C19 0.3(3)
C17 C18 C19 C110 179.96(18)
C17 C18 C19 C114 0.0(3)
C18 C19 C110 C111 -178.0(2)
C114 C19 C110 C111 2.0(3)
C19 C110 C111 C112 -0.5(3)
C110 C111 C112 C113 -1.2(3)
C111 C112 C113 C114 1.3(3)
C12 C11 C114 C113 -177.63(17)
C115 C11 C114 C113 6.0(3)
C12 C11 C114 C19 1.0(3)
C115 C11 C114 C19 -175.38(16)
C112 C113 C114 C11 178.94(19)
C112 C113 C114 C19 0.3(3)
C18 C19 C114 C11 -0.6(3)
C110 C19 C114 C11 179.39(17)
C18 C19 C114 C113 178.06(17)
C110 C19 C114 C113 -1.9(3)
C114 C11 C115 O11 56.0(2)
C12 C11 C115 O11 -120.38(19)
C114 C11 C115 O12 -123.94(18)
C12 C11 C115 O12 59.7(2)
N22 C21 C22 C23 -177.68(18)
N21 C21 C22 C23 2.7(3)
N22 C21 C22 N23 4.8(3)
N21 C21 C22 N23 -174.80(15)
C21 C22 C23 C24 -1.9(3)
N23 C22 C23 C24 175.70(16)
C22 C23 C24 C25 -0.4(3)
C23 C24 C25 N21 2.0(3)
C24 C25 N21 C21 -1.2(3)
N22 C21 N21 C25 179.22(17)
C22 C21 N21 C25 -1.2(2)
C23 C22 N23 O22 -4.6(2)
C21 C22 N23 O22 172.97(16)
C23 C22 N23 O21 176.11(16)
C21 C22 N23 O21 -6.3(3)
